data_4127692
loop_
_publ_author_name
'Das, Anuvab'
'Chen, Yu-Sheng'
'Reibenspies, Joseph H.'
'Powers, David C.'

_publ_section_title
;
 Characterization of a Reactive Rh<sub>2</sub> Nitrenoid by Crystalline
 Matrix Isolation.
;
_journal_issue 41
_journal_name_full 'Journal of the American Chemical Society'
_journal_page_first 16232
_journal_page_last 16236
_journal_paper_doi 10.1021/jacs.9b09064
_journal_volume 141
_journal_year 2019
_chemical_formula_moiety 'C52 H70 N5.09 O8 Rh2, 0.46(N2), 2(C H2 Cl2)'
_chemical_formula_sum 'C54 H76 Cl4 N6 O8 Rh2'
_chemical_formula_weight 1284.82
_space_group_crystal_system monoclinic
_space_group_IT_number 14
_space_group_name_Hall '-P 2yn'
_space_group_name_H-M_alt 'P 1 21/n 1'
_symmetry_space_group_name_Hall '-P 2yn'
_symmetry_space_group_name_H-M 'P 1 21/n 1'
_atom_sites_solution_hydrogens geom
_audit_creation_date 2019-06-03
_audit_creation_method
;
Olex2 1.2
(compiled 2018.05.29 svn.r3508 for OlexSys, GUI svn.r5506)
;
_cell_angle_alpha 90
_cell_angle_beta 107.025(2)
_cell_angle_gamma 90
_cell_formula_units_Z 2
_cell_length_a 11.0301(19)
_cell_length_b 14.251(2)
_cell_length_c 18.763(3)
_cell_measurement_reflns_used 9993
_cell_measurement_temperature 100(2)
_cell_measurement_theta_max 8.90
_cell_measurement_theta_min 2.18
_cell_volume 2820.1(8)
_computing_cell_refinement 'SAINT V8.38A (?, 2016)'
_computing_data_collection 'APEX3 (Bruker-AXS, 2015)'
_computing_data_reduction 'SAINT V8.38A (?, 2016)'
_computing_molecular_graphics 'Olex2 (Dolomanov et al., 2009)'
_computing_publication_material 'Olex2 (Dolomanov et al., 2009)'
_computing_structure_refinement 'XL (Sheldrick, 2008)'
_computing_structure_solution 'SHELXT 2014/5 (Sheldrick, 2014)'
_diffrn_ambient_temperature 100(2)
_diffrn_detector 'Bruker PHOTON 2 area detector'
_diffrn_detector_area_resol_mean 7.41
_diffrn_detector_type 'Charge-integrating Pixel Array Detector'
_diffrn_measured_fraction_theta_full 0.999
_diffrn_measured_fraction_theta_max 0.995
_diffrn_measurement_device 'three-circle diffractometer'
_diffrn_measurement_device_type 'Bruker D8 goniometer'
_diffrn_measurement_method 'omega and phi scans'
_diffrn_radiation_monochromator 'mirror optics'
_diffrn_radiation_probe x-ray
_diffrn_radiation_type synchrotron
_diffrn_radiation_wavelength 0.24796
_diffrn_reflns_av_R_equivalents 0.0640
_diffrn_reflns_av_unetI/netI 0.0263
_diffrn_reflns_Laue_measured_fraction_full 0.999
_diffrn_reflns_Laue_measured_fraction_max 0.995
_diffrn_reflns_limit_h_max 13
_diffrn_reflns_limit_h_min -13
_diffrn_reflns_limit_k_max 17
_diffrn_reflns_limit_k_min -17
_diffrn_reflns_limit_l_max 23
_diffrn_reflns_limit_l_min -23
_diffrn_reflns_number 68103
_diffrn_reflns_point_group_measured_fraction_full 0.999
_diffrn_reflns_point_group_measured_fraction_max 0.995
_diffrn_reflns_theta_full 8.556
_diffrn_reflns_theta_max 8.923
_diffrn_reflns_theta_min 0.838
_diffrn_source synchrotron
_diffrn_source_type 'Incoatec I\ms'
_diffrn_standards_number 0
_exptl_absorpt_coefficient_mu 0.442
_exptl_absorpt_correction_T_max 0.7434
_exptl_absorpt_correction_T_min 0.6786
_exptl_absorpt_correction_type multi-scan
_exptl_absorpt_process_details
;
SADABS-2016/2 (Bruker,2016/2) was used for absorption correction.
wR2(int) was 0.0696 before and 0.0622 after correction.
The Ratio of minimum to maximum transmission is 0.9128.
The \l/2 correction factor is Not present.
;
_exptl_crystal_colour blue-green
_exptl_crystal_density_diffrn 1.513
_exptl_crystal_density_method 'not measured'
_exptl_crystal_description block
_exptl_crystal_F_000 1328
_exptl_crystal_size_max 0.40
_exptl_crystal_size_mid 0.35
_exptl_crystal_size_min 0.05
_refine_diff_density_max 0.635
_refine_diff_density_min -0.426
_refine_diff_density_rms 0.078
_refine_ls_extinction_method none
_refine_ls_goodness_of_fit_ref 1.050
_refine_ls_hydrogen_treatment constr
_refine_ls_matrix_type full
_refine_ls_number_parameters 484
_refine_ls_number_reflns 5767
_refine_ls_number_restraints 353
_refine_ls_restrained_S_all 1.099
_refine_ls_R_factor_all 0.0398
_refine_ls_R_factor_gt 0.0308
_refine_ls_shift/su_max 0.003
_refine_ls_shift/su_mean 0.000
_refine_ls_structure_factor_coef Fsqd
_refine_ls_weighting_details 'w=1/[\s^2^(Fo^2^)+(0.0352P)^2^+3.3928P] where P=(Fo^2^+2Fc^2^)/3'
_refine_ls_weighting_scheme calc
_refine_ls_wR_factor_gt 0.0746
_refine_ls_wR_factor_ref 0.0792
_reflns_Friedel_coverage 0.000
_reflns_number_gt 4836
_reflns_number_total 5767
_reflns_threshold_expression 'I > 2\s(I)'
_cod_data_source_file ja9b09064_si_002.cif
_cod_data_source_block 3b
_cod_original_cell_volume 2820.2(8)
_cod_database_code 4127692
_shelx_shelxl_version_number 2014/7
_shelx_space_group_comment
;
The symmetry employed for this shelxl refinement is uniquely defined
by the following loop, which should always be used as a source of
symmetry information in preference to the above space-group names.
They are only intended as comments.
;
_olex2_refinement_description
;
1. Fixed Uiso
 At 1.2 times of:
  All C(H) groups, All C(H,H) groups
 At 1.5 times of:
  All C(H,H,H) groups
2. Restrained distances
 N1N-N2N
 1.09 with sigma of 0.01
 C2_1-N1A \\sim C3_1-N1A \\sim C4_1-N1A
 with sigma of 0.02
 N1B-C2_2 \\sim N1B-C3_2 \\sim N1B-C4_2
 with sigma of 0.02
3. Restrained atomic chiral volume
 N1A, N1B
 fixed at 0 with sigma of 0.1
4. Rigid bond restraints
 C1_1, C2_1, C3_1, C4_1, C5_1, C6_1, C7_1, C8_1, C9_1, C10_1
 C1_2, C2_2, C3_2, C4_2, C5_2, C6_2, C7_2, C8_2, C9_2, C10_2
 with sigma for 1-2 distances of 0.003 and sigma for 1-3 distances of 0.003
 Cl1_3, Cl2_3, C1_3
 Cl1_4, Cl2_4, C1_4
 with sigma for 1-2 distances of 0.005 and sigma for 1-3 distances of 0.005
 N1A, N2A, N3A, N1B, N1N, N2N
 with sigma for 1-2 distances of 0.005 and sigma for 1-3 distances of 0.005
5. Uiso/Uaniso restraints and constraints
C1_1 \\sim C2_1 \\sim C3_1 \\sim C4_1 \\sim C5_1 \\sim C6_1 \\sim C7_1 \\sim
C8_1 \\sim C9_1 \\sim C10_1 \\sim C1_2 \\sim C2_2 \\sim C3_2 \\sim C4_2 \\sim
C5_2 \\sim C6_2 \\sim C7_2 \\sim C8_2 \\sim C9_2 \\sim C10_2: within 2A with
sigma of 0.003 and sigma for terminal atoms of 0.006
Cl1_3 \\sim Cl2_3 \\sim C1_3 \\sim Cl1_4 \\sim Cl2_4 \\sim C1_4: within 2A with
sigma of 0.005 and sigma for terminal atoms of 0.01
N1A \\sim N2A \\sim N3A \\sim N1B \\sim N1N \\sim N2N: within 2A with sigma of
0.005 and sigma for terminal atoms of 0.01
Uanis(N1B) \\sim Ueq, Uanis(N1N) \\sim Ueq, Uanis(N2N) \\sim Ueq: with sigma of
0.005 and sigma for terminal atoms of 0.01
6. Same fragment restrains
{C1_2, C2_2, C3_2, C4_2, C5_2, C6_2, C7_2, C8_2, C9_2, C10_2}
as
{C1_1, C2_1, C3_1, C4_1, C5_1, C6_1, C7_1, C8_1, C9_1, C10_1} sigma for 1-2:
0.003 1-3: 0.04
{Cl1_4, Cl2_4, C1_4}
as
{Cl1_3, Cl2_3, C1_3} sigma for 1-2: 0.005 1-3: 0.04
7. Others
 Sof(N1B)=Sof(N1N)=Sof(N2N)=Sof(C1)=Sof(C2)=Sof(H2A)=Sof(H2B)=Sof(C3)=Sof(H3A)=
 Sof(H3B)=Sof(C4)=Sof(H4A)=Sof(H4B)=Sof(C5)=Sof(H5)=Sof(C6)=Sof(H6A)=Sof(H6B)=
 Sof(C7)=Sof(H7)=Sof(C8)=Sof(H8A)=Sof(H8B)=Sof(C9)=Sof(H9)=Sof(C10)=Sof(H10A)=
 Sof(H10B)=1-FVAR(1)
 Sof(N1A)=Sof(N2A)=Sof(N3A)=Sof(C1)=Sof(C2)=Sof(H2A)=Sof(H2B)=Sof(C3)=Sof(H3A)=
 Sof(H3B)=Sof(C4)=Sof(H4A)=Sof(H4B)=Sof(C5)=Sof(H5)=Sof(C6)=Sof(H6A)=Sof(H6B)=
 Sof(C7)=Sof(H7)=Sof(C8)=Sof(H8A)=Sof(H8B)=Sof(C9)=Sof(H9)=Sof(C10)=Sof(H10A)=
 Sof(H10B)=FVAR(1)
 Sof(Cl1)=Sof(Cl2)=Sof(C1)=Sof(H1A)=Sof(H1B)=1-FVAR(2)
 Sof(Cl1)=Sof(Cl2)=Sof(C1)=Sof(H1A)=Sof(H1B)=FVAR(2)
8.a Ternary CH refined with riding coordinates:
 C5(H5), C7(H7), C9(H9), C5(H5), C7(H7), C9(H9)
8.b Secondary CH2 refined with riding coordinates:
 C3(H3A,H3B), C10(H10A,H10B), C1(H1A,H1B), C1(H1A,H1B), C2(H2A,H2B), C3(H3A,
 H3B), C4(H4A,H4B), C6(H6A,H6B), C8(H8A,H8B), C10(H10A,H10B), C2(H2A,H2B),
 C3(H3A,H3B), C4(H4A,H4B), C6(H6A,H6B), C8(H8A,H8B), C10(H10A,H10B)
8.c Aromatic/amide H refined with riding coordinates:
 C5(H5), C7(H7), C8(H8), C9(H9)
8.d Idealised Me refined as rotating group:
 C13(H13A,H13B,H13C), C14(H14A,H14B,H14C), C15(H15A,H15B,H15C), C16(H16A,H16B,
 H16C)
;
_olex2_submission_special_instructions 'No special instructions were received'

loop_
_space_group_symop_operation_xyz
'x, y, z'
'-x+1/2, y+1/2, -z+1/2'
'-x, -y, -z'
'x-1/2, -y-1/2, z-1/2'

loop_
_atom_site_label
_atom_site_type_symbol
_atom_site_fract_x
_atom_site_fract_y
_atom_site_fract_z
_atom_site_U_iso_or_equiv
_atom_site_adp_type
_atom_site_occupancy
_atom_site_site_symmetry_order
_atom_site_calc_flag
_atom_site_refinement_flags_posn
_atom_site_refinement_flags_adp
_atom_site_refinement_flags_occupancy
_atom_site_disorder_assembly
_atom_site_disorder_group
Rh1 Rh 0.44460(2) 0.44037(2) 0.52265(2) 0.02185(7) Uani 1 1 d . . . . .
O1 O 0.59305(18) 0.43594(12) 0.61770(10) 0.0253(4) Uani 1 1 d . . . . .
O2 O 0.69801(18) 0.54679(12) 0.57402(10) 0.0260(4) Uani 1 1 d . . . . .
O3 O 0.36003(18) 0.54106(12) 0.56754(10) 0.0262(4) Uani 1 1 d . . . . .
O4 O 0.46109(18) 0.65450(12) 0.52395(10) 0.0258(4) Uani 1 1 d . . . . .
C1 C 0.3850(3) 0.62648(18) 0.55774(14) 0.0255(5) Uani 1 1 d . . . . .
C2 C 0.3165(3) 0.70152(19) 0.58993(16) 0.0309(6) Uani 1 1 d . . . . .
C3 C 0.4171(3) 0.76342(19) 0.64478(15) 0.0305(6) Uani 1 1 d . . . . .
H3A H 0.4644 0.7989 0.6162 0.037 Uiso 1 1 calc R . . . .
H3B H 0.3728 0.8096 0.6677 0.037 Uiso 1 1 calc R . . . .
C4 C 0.5107(3) 0.71013(18) 0.70614(15) 0.0284(6) Uani 1 1 d . . . . .
C5 C 0.6192(3) 0.67302(18) 0.69433(14) 0.0274(6) Uani 1 1 d . . . . .
H5 H 0.6329 0.6824 0.6471 0.033 Uiso 1 1 calc R . . . .
C6 C 0.7089(3) 0.62286(19) 0.74804(15) 0.0288(6) Uani 1 1 d . . . . .
C7 C 0.6885(3) 0.6120(2) 0.81805(15) 0.0331(6) Uani 1 1 d . . . . .
H7 H 0.7485 0.5787 0.8564 0.040 Uiso 1 1 calc R . . . .
C8 C 0.5821(3) 0.6492(2) 0.83136(16) 0.0364(7) Uani 1 1 d . . . . .
H8 H 0.5696 0.6414 0.8790 0.044 Uiso 1 1 calc R . . . .
C9 C 0.4930(3) 0.6979(2) 0.77625(16) 0.0327(6) Uani 1 1 d . . . . .
H9 H 0.4198 0.7229 0.7862 0.039 Uiso 1 1 calc R . . . .
C10 C 0.8223(3) 0.5820(2) 0.72992(15) 0.0308(6) Uani 1 1 d . . . . .
H10A H 0.8935 0.5781 0.7765 0.037 Uiso 1 1 calc R . . . .
H10B H 0.8481 0.6255 0.6958 0.037 Uiso 1 1 calc R . . . .
C11 C 0.8000(3) 0.4833(2) 0.69339(15) 0.0295(6) Uani 1 1 d . . . . .
C12 C 0.6873(3) 0.48825(18) 0.62309(14) 0.0249(5) Uani 1 1 d . . . . .
C13 C 0.2271(3) 0.6572(2) 0.62910(19) 0.0386(7) Uani 1 1 d . . . . .
H13A H 0.1659 0.6168 0.5940 0.058 Uiso 1 1 calc GR . . . .
H13B H 0.1816 0.7068 0.6469 0.058 Uiso 1 1 calc GR . . . .
H13C H 0.2763 0.6197 0.6715 0.058 Uiso 1 1 calc GR . . . .
C14 C 0.2397(3) 0.7623(2) 0.52482(18) 0.0414(7) Uani 1 1 d . . . . .
H14A H 0.2966 0.7893 0.4988 0.062 Uiso 1 1 calc GR . . . .
H14B H 0.1978 0.8130 0.5440 0.062 Uiso 1 1 calc GR . . . .
H14C H 0.1756 0.7235 0.4901 0.062 Uiso 1 1 calc GR . . . .
C15 C 0.7765(3) 0.4108(2) 0.74827(16) 0.0365(7) Uani 1 1 d . . . . .
H15A H 0.8513 0.4069 0.7920 0.055 Uiso 1 1 calc GR . . . .
H15B H 0.7604 0.3493 0.7240 0.055 Uiso 1 1 calc GR . . . .
H15C H 0.7028 0.4297 0.7639 0.055 Uiso 1 1 calc GR . . . .
C16 C 0.9175(3) 0.4551(2) 0.67026(18) 0.0384(7) Uani 1 1 d . . . . .
H16A H 0.9330 0.5021 0.6358 0.058 Uiso 1 1 calc GR . . . .
H16B H 0.9031 0.3938 0.6456 0.058 Uiso 1 1 calc GR . . . .
H16C H 0.9912 0.4515 0.7146 0.058 Uiso 1 1 calc GR . . . .
N1A N 0.3058(4) 0.3400(2) 0.55978(19) 0.0301(8) Uani 0.772(6) 1 d D U P A 1
N2A N 0.2014(3) 0.3805(2) 0.54686(18) 0.0334(8) Uani 0.772(6) 1 d . U P A 1
N3A N 0.1046(6) 0.4236(5) 0.5329(3) 0.0475(12) Uani 0.772(6) 1 d . U P A 1
N1B N 0.3603(14) 0.3261(10) 0.5626(7) 0.0339(19) Uani 0.228(6) 1 d D U P A 2
N1N N 0.0647(17) 0.4054(13) 0.5026(9) 0.061(3) Uani 0.228(6) 1 d D U P A 2
N2N N 0.125(3) 0.430(2) 0.5560(11) 0.051(3) Uani 0.228(6) 1 d D U P A 2
Cl1_3 Cl 0.4949(3) 0.30823(16) 0.78352(14) 0.0418(9) Uani 0.675(18) 1 d D U P B 1
Cl2_3 Cl 0.2638(2) 0.42362(17) 0.73363(16) 0.0428(9) Uani 0.675(18) 1 d D U P B 1
C1_3 C 0.4257(4) 0.4144(3) 0.7403(3) 0.0265(12) Uani 0.675(18) 1 d D U P B 1
H1A_3 H 0.4716 0.4682 0.7694 0.032 Uiso 0.675(18) 1 calc R . P B 1
H1B_3 H 0.4359 0.4180 0.6897 0.032 Uiso 0.675(18) 1 calc R . P B 1
Cl1_4 Cl 0.4852(10) 0.3259(14) 0.7945(9) 0.135(4) Uani 0.325(18) 1 d D U P B 2
Cl2_4 Cl 0.2698(11) 0.4271(8) 0.7435(9) 0.123(4) Uani 0.325(18) 1 d D U P B 2
C1_4 C 0.4249(15) 0.4238(17) 0.7363(16) 0.119(5) Uani 0.325(18) 1 d D U P B 2
H1A_4 H 0.4722 0.4820 0.7554 0.143 Uiso 0.325(18) 1 calc R . P B 2
H1B_4 H 0.4258 0.4128 0.6843 0.143 Uiso 0.325(18) 1 calc R . P B 2
C1_1 C 0.2912(4) 0.2367(3) 0.5509(2) 0.0312(8) Uani 0.772(6) 1 d D U P A 1
C2_1 C 0.4256(4) 0.1955(3) 0.5819(3) 0.0307(8) Uani 0.772(6) 1 d D U P A 1
H2A_1 H 0.4819 0.2213 0.5542 0.037 Uiso 0.772(6) 1 calc R . P A 1
H2B_1 H 0.4612 0.2123 0.6352 0.037 Uiso 0.772(6) 1 calc R . P A 1
C3_1 C 0.2056(4) 0.1956(3) 0.5945(3) 0.0329(8) Uani 0.772(6) 1 d D U P A 1
H3A_1 H 0.2405 0.2107 0.6481 0.039 Uiso 0.772(6) 1 calc R . P A 1
H3B_1 H 0.1196 0.2231 0.5762 0.039 Uiso 0.772(6) 1 calc R . P A 1
C4_1 C 0.2379(6) 0.2123(4) 0.4677(3) 0.0375(9) Uani 0.772(6) 1 d D U P A 1
H4A_1 H 0.1519 0.2391 0.4475 0.045 Uiso 0.772(6) 1 calc R . P A 1
H4B_1 H 0.2929 0.2396 0.4397 0.045 Uiso 0.772(6) 1 calc R . P A 1
C5_1 C 0.4175(5) 0.0888(3) 0.5734(3) 0.0341(9) Uani 0.772(6) 1 d D U P A 1
H5_1 H 0.5042 0.0613 0.5937 0.041 Uiso 0.772(6) 1 calc R . P A 1
C6_1 C 0.3300(5) 0.0470(5) 0.6147(3) 0.0367(10) Uani 0.772(6) 1 d D U P A 1
H6A_1 H 0.3257 -0.0220 0.6082 0.044 Uiso 0.772(6) 1 calc R . P A 1
H6B_1 H 0.3634 0.0609 0.6686 0.044 Uiso 0.772(6) 1 calc R . P A 1
C7_1 C 0.1984(5) 0.0893(3) 0.5837(3) 0.0360(9) Uani 0.772(6) 1 d D U P A 1
H7_1 H 0.1409 0.0623 0.6109 0.043 Uiso 0.772(6) 1 calc R . P A 1
C8_1 C 0.1446(5) 0.0669(4) 0.5000(3) 0.0399(10) Uani 0.772(6) 1 d D U P A 1
H8A_1 H 0.1359 -0.0019 0.4928 0.048 Uiso 0.772(6) 1 calc R . P A 1
H8B_1 H 0.0596 0.0954 0.4802 0.048 Uiso 0.772(6) 1 calc R . P A 1
C9_1 C 0.2324(5) 0.1052(4) 0.4581(3) 0.0376(9) Uani 0.772(6) 1 d D U P A 1
H9_1 H 0.1988 0.0889 0.4041 0.045 Uiso 0.772(6) 1 calc R . P A 1
C10_1 C 0.3644(6) 0.0626(4) 0.4908(4) 0.0367(10) Uani 0.772(6) 1 d D U P A 1
H10A_1 H 0.4219 0.0862 0.4630 0.044 Uiso 0.772(6) 1 calc R . P A 1
H10B_1 H 0.3594 -0.0065 0.4855 0.044 Uiso 0.772(6) 1 calc R . P A 1
C1_2 C 0.3276(13) 0.2302(10) 0.5558(7) 0.034(2) Uani 0.228(6) 1 d D U P A 2
C2_2 C 0.4528(13) 0.1748(9) 0.5827(11) 0.034(2) Uani 0.228(6) 1 d D U P A 2
H2A_2 H 0.5092 0.1909 0.5521 0.041 Uiso 0.228(6) 1 calc R . P A 2
H2B_2 H 0.4970 0.1902 0.6354 0.041 Uiso 0.228(6) 1 calc R . P A 2
C3_2 C 0.2405(16) 0.2080(10) 0.6041(9) 0.034(2) Uani 0.228(6) 1 d D U P A 2
H3A_2 H 0.2815 0.2279 0.6561 0.041 Uiso 0.228(6) 1 calc R . P A 2
H3B_2 H 0.1597 0.2428 0.5852 0.041 Uiso 0.228(6) 1 calc R . P A 2
C4_2 C 0.258(2) 0.2049(11) 0.4743(8) 0.035(2) Uani 0.228(6) 1 d D U P A 2
H4A_2 H 0.1799 0.2433 0.4563 0.042 Uiso 0.228(6) 1 calc R . P A 2
H4B_2 H 0.3128 0.2180 0.4423 0.042 Uiso 0.228(6) 1 calc R . P A 2
C5_2 C 0.4196(17) 0.0705(10) 0.5750(11) 0.034(2) Uani 0.228(6) 1 d D U P A 2
H5_2 H 0.4994 0.0327 0.5910 0.041 Uiso 0.228(6) 1 calc R . P A 2
C6_2 C 0.3405(17) 0.0512(15) 0.6278(10) 0.034(2) Uani 0.228(6) 1 d D U P A 2
H6A_2 H 0.3252 -0.0171 0.6296 0.041 Uiso 0.228(6) 1 calc R . P A 2
H6B_2 H 0.3874 0.0723 0.6787 0.041 Uiso 0.228(6) 1 calc R . P A 2
C7_2 C 0.2143(16) 0.1026(10) 0.6017(8) 0.034(2) Uani 0.228(6) 1 d D U P A 2
H7_2 H 0.1612 0.0871 0.6351 0.041 Uiso 0.228(6) 1 calc R . P A 2
C8_2 C 0.1451(16) 0.0725(13) 0.5212(8) 0.034(2) Uani 0.228(6) 1 d D U P A 2
H8A_2 H 0.1321 0.0037 0.5193 0.041 Uiso 0.228(6) 1 calc R . P A 2
H8B_2 H 0.0609 0.1031 0.5046 0.041 Uiso 0.228(6) 1 calc R . P A 2
C9_2 C 0.2227(17) 0.1002(12) 0.4700(9) 0.034(2) Uani 0.228(6) 1 d D U P A 2
H9_2 H 0.1756 0.0833 0.4174 0.041 Uiso 0.228(6) 1 calc R . P A 2
C10_2 C 0.3509(18) 0.0498(14) 0.4929(11) 0.034(2) Uani 0.228(6) 1 d D U P A 2
H10A_2 H 0.4032 0.0714 0.4613 0.040 Uiso 0.228(6) 1 calc R . P A 2
H10B_2 H 0.3377 -0.0187 0.4856 0.040 Uiso 0.228(6) 1 calc R . P A 2

loop_
_atom_site_aniso_label
_atom_site_aniso_U_11
_atom_site_aniso_U_22
_atom_site_aniso_U_33
_atom_site_aniso_U_23
_atom_site_aniso_U_13
_atom_site_aniso_U_12
Rh1 0.03144(11) 0.01778(10) 0.01819(10) -0.00059(7) 0.01016(7) -0.00141(8)
O1 0.0329(10) 0.0236(9) 0.0206(9) 0.0013(7) 0.0098(7) 0.0002(8)
O2 0.0325(10) 0.0240(9) 0.0219(9) -0.0001(7) 0.0087(8) -0.0023(8)
O3 0.0351(10) 0.0227(9) 0.0234(9) -0.0025(7) 0.0127(8) -0.0013(8)
O4 0.0379(11) 0.0190(9) 0.0226(9) -0.0007(7) 0.0123(8) -0.0019(8)
C1 0.0323(14) 0.0252(13) 0.0182(12) -0.0029(10) 0.0063(11) 0.0022(11)
C2 0.0415(16) 0.0238(13) 0.0303(14) -0.0022(11) 0.0148(12) 0.0031(12)
C3 0.0469(17) 0.0206(13) 0.0281(14) -0.0025(11) 0.0175(13) 0.0029(12)
C4 0.0426(16) 0.0194(12) 0.0246(13) -0.0046(10) 0.0119(12) -0.0030(11)
C5 0.0420(16) 0.0207(12) 0.0218(13) -0.0028(10) 0.0128(11) -0.0042(11)
C6 0.0400(16) 0.0249(13) 0.0216(13) -0.0055(10) 0.0093(12) -0.0048(12)
C7 0.0450(17) 0.0314(15) 0.0222(13) -0.0005(11) 0.0086(12) -0.0034(13)
C8 0.0519(18) 0.0385(16) 0.0213(14) -0.0047(12) 0.0146(13) -0.0064(14)
C9 0.0439(16) 0.0301(14) 0.0283(14) -0.0064(12) 0.0172(13) -0.0025(12)
C10 0.0355(15) 0.0330(15) 0.0227(13) -0.0033(11) 0.0068(11) -0.0046(12)
C11 0.0342(15) 0.0277(14) 0.0252(14) 0.0023(11) 0.0064(11) 0.0021(12)
C12 0.0341(14) 0.0194(12) 0.0235(13) -0.0033(10) 0.0123(11) 0.0030(11)
C13 0.0457(18) 0.0334(15) 0.0444(18) -0.0080(13) 0.0253(15) 0.0002(13)
C14 0.0510(19) 0.0317(16) 0.0408(17) -0.0010(13) 0.0122(15) 0.0133(14)
C15 0.0492(18) 0.0297(15) 0.0265(14) 0.0059(12) 0.0047(13) 0.0038(13)
C16 0.0359(16) 0.0430(18) 0.0339(16) -0.0031(13) 0.0063(13) 0.0058(13)
N1A 0.041(2) 0.0231(15) 0.0290(15) 0.0016(12) 0.0142(16) 0.0007(14)
N2A 0.0391(17) 0.0266(15) 0.0374(16) 0.0003(12) 0.0158(14) -0.0021(12)
N3A 0.041(3) 0.049(3) 0.046(4) -0.010(3) 0.003(3) -0.003(2)
N1B 0.038(3) 0.031(3) 0.033(3) 0.002(3) 0.011(3) -0.003(3)
N1N 0.055(5) 0.055(5) 0.059(5) -0.006(5) -0.004(4) 0.000(5)
N2N 0.050(5) 0.046(5) 0.051(6) -0.004(5) 0.005(5) -0.005(4)
Cl1_3 0.0441(11) 0.0341(13) 0.0422(12) 0.0081(8) 0.0050(7) -0.0029(7)
Cl2_3 0.0481(13) 0.0355(12) 0.0576(14) 0.0011(8) 0.0352(10) 0.0027(8)
C1_3 0.039(2) 0.023(2) 0.021(2) -0.0050(15) 0.0133(18) -0.0086(17)
Cl1_4 0.086(4) 0.174(8) 0.134(7) 0.092(6) 0.016(4) -0.030(5)
Cl2_4 0.127(6) 0.113(7) 0.168(8) 0.032(5) 0.103(6) 0.011(5)
C1_4 0.099(7) 0.135(9) 0.140(9) 0.066(7) 0.060(7) -0.006(7)
C1_1 0.0407(17) 0.0269(14) 0.0284(15) 0.0014(12) 0.0139(14) -0.0006(13)
C2_1 0.0398(17) 0.0269(17) 0.0283(15) 0.0012(14) 0.0144(14) 0.0011(14)
C3_1 0.0399(18) 0.0301(16) 0.0329(17) 0.0019(13) 0.0174(15) -0.0013(14)
C4_1 0.048(2) 0.0335(17) 0.0288(16) 0.0011(15) 0.0086(14) 0.0001(15)
C5_1 0.0419(16) 0.0284(17) 0.0330(16) 0.0017(15) 0.0125(13) 0.0013(14)
C6_1 0.0474(18) 0.0285(17) 0.0346(19) 0.0036(16) 0.0129(15) -0.0002(14)
C7_1 0.0434(16) 0.0301(16) 0.0367(18) 0.0002(14) 0.0150(15) -0.0023(13)
C8_1 0.0447(17) 0.0332(17) 0.040(2) -0.0038(16) 0.0093(16) -0.0014(15)
C9_1 0.0460(17) 0.0339(17) 0.0321(16) -0.0038(14) 0.0102(13) 0.0005(14)
C10_1 0.0447(18) 0.031(2) 0.0354(16) -0.0034(15) 0.0133(15) -0.0015(16)
C1_2 0.051(4) 0.022(3) 0.029(4) 0.001(3) 0.011(3) 0.001(3)
C2_2 0.049(4) 0.025(4) 0.029(4) 0.001(3) 0.011(3) 0.000(3)
C3_2 0.049(4) 0.024(4) 0.030(4) -0.001(3) 0.011(3) 0.000(3)
C4_2 0.051(4) 0.023(4) 0.029(4) 0.003(3) 0.009(3) 0.002(3)
C5_2 0.048(4) 0.022(4) 0.030(4) 0.001(3) 0.010(3) 0.000(3)
C6_2 0.049(4) 0.024(4) 0.030(4) 0.002(3) 0.010(3) 0.000(3)
C7_2 0.048(4) 0.025(4) 0.029(4) -0.001(3) 0.010(3) -0.001(3)
C8_2 0.048(4) 0.025(4) 0.030(4) -0.001(3) 0.010(3) -0.001(3)
C9_2 0.049(4) 0.023(4) 0.029(4) -0.001(3) 0.010(3) 0.002(3)
C10_2 0.048(4) 0.023(4) 0.030(4) 0.000(3) 0.011(3) 0.000(3)

loop_
_atom_type_symbol
_atom_type_description
_atom_type_scat_dispersion_real
_atom_type_scat_dispersion_imag
_atom_type_scat_source
C C -0.0013 0.0001 'International Tables Vol C Tables 4.2.6.8 and 6.1.1.4'
H H 0.0000 0.0000 'International Tables Vol C Tables 4.2.6.8 and 6.1.1.4'
Cl Cl 0.0111 0.0181 'International Tables Vol C Tables 4.2.6.8 and 6.1.1.4'
N N -0.0017 0.0003 'International Tables Vol C Tables 4.2.6.8 and 6.1.1.4'
O O -0.0002 0.0006 'International Tables Vol C Tables 4.2.6.8 and 6.1.1.4'
Rh Rh 0.1796 0.9816 'International Tables Vol C Tables 4.2.6.8 and 6.1.1.4'

loop_
_geom_angle_atom_site_label_1
_geom_angle_atom_site_label_2
_geom_angle_atom_site_label_3
_geom_angle
_geom_angle_site_symmetry_1
_geom_angle_site_symmetry_3
O1 Rh1 Rh1 88.27(5) . 3_666
O1 Rh1 O4 88.55(7) . 3_666
O1 Rh1 N1A 98.53(11) . .
O1 Rh1 N1B 89.4(4) . .
O2 Rh1 Rh1 87.78(5) 3_666 3_666
O2 Rh1 O1 175.96(7) 3_666 .
O2 Rh1 O4 92.04(7) 3_666 3_666
O2 Rh1 N1A 85.30(11) 3_666 .
O2 Rh1 N1B 94.6(4) 3_666 .
O3 Rh1 Rh1 89.41(5) . 3_666
O3 Rh1 O1 90.45(7) . .
O3 Rh1 O2 88.68(8) . 3_666
O3 Rh1 O4 175.95(7) . 3_666
O3 Rh1 N1A 83.60(11) . .
O3 Rh1 N1B 95.4(4) . .
O4 Rh1 Rh1 86.63(5) 3_666 3_666
O4 Rh1 N1A 100.43(11) 3_666 .
O4 Rh1 N1B 88.5(4) 3_666 .
N1A Rh1 Rh1 170.26(11) . 3_666
N1B Rh1 Rh1 174.7(4) . 3_666
C12 O1 Rh1 119.00(16) . .
C12 O2 Rh1 119.53(17) . 3_666
C1 O3 Rh1 118.16(17) . .
C1 O4 Rh1 120.18(16) . 3_666
O3 C1 C2 117.2(2) . .
O4 C1 O3 125.6(2) . .
O4 C1 C2 117.2(2) . .
C1 C2 C3 108.7(2) . .
C1 C2 C14 107.6(2) . .
C13 C2 C1 111.3(2) . .
C13 C2 C3 110.7(2) . .
C13 C2 C14 109.4(3) . .
C14 C2 C3 109.2(2) . .
C4 C3 C2 114.7(2) . .
C5 C4 C3 120.1(2) . .
C5 C4 C9 118.0(3) . .
C9 C4 C3 121.9(3) . .
C4 C5 C6 123.1(2) . .
C5 C6 C7 117.5(3) . .
C5 C6 C10 119.9(2) . .
C7 C6 C10 122.6(3) . .
C8 C7 C6 120.4(3) . .
C7 C8 C9 120.9(3) . .
C8 C9 C4 120.1(3) . .
C6 C10 C11 114.5(2) . .
C12 C11 C10 108.9(2) . .
C12 C11 C15 110.9(2) . .
C12 C11 C16 108.0(2) . .
C15 C11 C10 110.5(2) . .
C15 C11 C16 109.6(2) . .
C16 C11 C10 108.9(2) . .
O1 C12 O2 125.4(2) . .
O1 C12 C11 119.1(2) . .
O2 C12 C11 115.5(2) . .
N2A N1A Rh1 107.8(2) . .
N2A N1A C1_1 112.0(4) . .
C1_1 N1A Rh1 129.1(3) . .
N3A N2A N1A 176.2(5) . .
C1_2 N1B Rh1 147.2(9) . .
Cl2_3 C1_3 Cl1_3 112.8(3) . .
Cl2_4 C1_4 Cl1_4 99.8(10) . .
N1A C1_1 C2_1 106.0(3) . .
N1A C1_1 C3_1 112.5(3) . .
N1A C1_1 C4_1 109.5(3) . .
C3_1 C1_1 C2_1 109.1(3) . .
C3_1 C1_1 C4_1 110.0(4) . .
C4_1 C1_1 C2_1 109.6(4) . .
C5_1 C2_1 C1_1 108.6(3) . .
C7_1 C3_1 C1_1 109.0(4) . .
C9_1 C4_1 C1_1 109.5(4) . .
C2_1 C5_1 C10_1 110.0(4) . .
C6_1 C5_1 C2_1 111.2(4) . .
C6_1 C5_1 C10_1 107.9(4) . .
C7_1 C6_1 C5_1 109.0(4) . .
C3_1 C7_1 C8_1 109.2(3) . .
C6_1 C7_1 C3_1 109.6(4) . .
C6_1 C7_1 C8_1 110.3(4) . .
C9_1 C8_1 C7_1 109.9(4) . .
C8_1 C9_1 C4_1 107.9(5) . .
C8_1 C9_1 C10_1 109.1(4) . .
C10_1 C9_1 C4_1 110.3(4) . .
C9_1 C10_1 C5_1 110.2(4) . .
N1B C1_2 C2_2 106.6(8) . .
N1B C1_2 C3_2 109.5(9) . .
N1B C1_2 C4_2 111.0(9) . .
C3_2 C1_2 C2_2 110.9(11) . .
C3_2 C1_2 C4_2 108.7(12) . .
C4_2 C1_2 C2_2 110.2(11) . .
C5_2 C2_2 C1_2 107.5(10) . .
C7_2 C3_2 C1_2 109.3(11) . .
C9_2 C4_2 C1_2 108.9(11) . .
C2_2 C5_2 C10_2 108.5(12) . .
C6_2 C5_2 C2_2 106.3(14) . .
C6_2 C5_2 C10_2 114.2(13) . .
C7_2 C6_2 C5_2 110.3(12) . .
C3_2 C7_2 C8_2 109.7(10) . .
C6_2 C7_2 C3_2 108.5(12) . .
C6_2 C7_2 C8_2 109.0(11) . .
C9_2 C8_2 C7_2 109.8(11) . .
C8_2 C9_2 C4_2 113.5(13) . .
C8_2 C9_2 C10_2 110.3(12) . .
C10_2 C9_2 C4_2 104.1(12) . .
C9_2 C10_2 C5_2 109.6(12) . .

loop_
_geom_bond_atom_site_label_1
_geom_bond_atom_site_label_2
_geom_bond_distance
_geom_bond_site_symmetry_2
Rh1 Rh1 2.3903(4) 3_666
Rh1 O1 2.0386(18) .
Rh1 O2 2.0316(19) 3_666
Rh1 O3 2.0245(18) .
Rh1 O4 2.0511(18) 3_666
Rh1 N1A 2.346(4) .
Rh1 N1B 2.118(14) .
O1 C12 1.259(3) .
O2 Rh1 2.0316(19) 3_666
O2 C12 1.273(3) .
O3 C1 1.273(3) .
O4 Rh1 2.0511(18) 3_666
O4 C1 1.256(3) .
C1 C2 1.532(4) .
C2 C3 1.549(4) .
C2 C13 1.529(4) .
C2 C14 1.535(4) .
C3 C4 1.508(4) .
C4 C5 1.384(4) .
C4 C9 1.396(4) .
C5 C6 1.386(4) .
C6 C7 1.405(4) .
C6 C10 1.507(4) .
C7 C8 1.375(4) .
C8 C9 1.386(4) .
C10 C11 1.553(4) .
C11 C12 1.526(4) .
C11 C15 1.533(4) .
C11 C16 1.536(4) .
N1A N2A 1.246(6) .
N1A C1_1 1.484(6) .
N2A N3A 1.192(8) .
N1B C1_2 1.41(2) .
N1N N2N 1.085(10) .
Cl1_3 C1_3 1.779(4) .
Cl2_3 C1_3 1.758(4) .
Cl1_4 C1_4 1.777(6) .
Cl2_4 C1_4 1.756(6) .
C1_1 C2_1 1.542(5) .
C1_1 C3_1 1.534(5) .
C1_1 C4_1 1.540(4) .
C2_1 C5_1 1.529(5) .
C3_1 C7_1 1.528(5) .
C4_1 C9_1 1.536(5) .
C5_1 C6_1 1.525(5) .
C5_1 C10_1 1.534(4) .
C6_1 C7_1 1.521(5) .
C7_1 C8_1 1.541(5) .
C8_1 C9_1 1.515(5) .
C9_1 C10_1 1.530(5) .
C1_2 C2_2 1.542(6) .
C1_2 C3_2 1.535(5) .
C1_2 C4_2 1.540(5) .
C2_2 C5_2 1.527(5) .
C3_2 C7_2 1.528(5) .
C4_2 C9_2 1.537(5) .
C5_2 C6_2 1.525(5) .
C5_2 C10_2 1.533(5) .
C6_2 C7_2 1.521(5) .
C7_2 C8_2 1.540(6) .
C8_2 C9_2 1.515(6) .
C9_2 C10_2 1.531(5) .
